data_8103205
loop_
_publ_author_name
'Kwang Ha'

_publ_section_title
;
 Crystal structure of (?2-2,2'-bipyrimidine)-tetrabromo-tetrakis(dimethyl
 sulfoxide-?O)dimanganese(II), Mn2Br4(C8H6N4)(C2H6SO)4
;
_journal_issue 4
_journal_name_full 'Zeitschrift f\"ur Kristallographie - New Crystal Structures'
_journal_page_first 505
_journal_volume 226
_journal_year 2011
_chemical_formula_moiety 'C16 H30 Br4 Mn2 N4 O4 S4'
_chemical_formula_sum 'C16 H30 Br4 Mn2 N4 O4 S4'
_chemical_formula_weight 900.20
_chemical_name_systematic
; 
(\m~2~-2,2'-Bipyrimidine)-tetrabromo-tetrakis(dimethyl sulfoxide-\k<i>O</i>)
dimanganese(II)
;
_space_group_IT_number 14
_symmetry_cell_setting monoclinic
_symmetry_space_group_name_Hall '-P 2ybc'
_symmetry_space_group_name_H-M 'P 1 21/c 1'
_atom_sites_solution_hydrogens geom
_atom_sites_solution_primary direct
_atom_sites_solution_secondary difmap
_audit_creation_method SHELXL-97
_cell_angle_alpha 90.00
_cell_angle_beta 98.638(1)
_cell_angle_gamma 90.00
_cell_formula_units_Z 2
_cell_length_a 6.6356(4)
_cell_length_b 13.1058(8)
_cell_length_c 18.2552(11)
_cell_measurement_reflns_used 2466
_cell_measurement_temperature 200(2)
_cell_measurement_theta_max 27.17
_cell_measurement_theta_min 2.26
_cell_volume 1569.55(16)
_computing_cell_refinement 'SAINT (Bruker, 2000)'
_computing_data_collection 'SMART (Bruker, 2000)'
_computing_data_reduction 'SAINT (Bruker, 2000)'
_computing_molecular_graphics 'ORTEP-III (Farrugia, 1997)'
_computing_publication_material SHELXL97
_computing_structure_refinement 'SHELXL-97 (Sheldrick, 1997)'
_computing_structure_solution 'SHELXS-97 (Sheldrick, 1997)'
_diffrn_ambient_temperature 200(2)
_diffrn_measured_fraction_theta_full 0.996
_diffrn_measured_fraction_theta_max 0.996
_diffrn_measurement_device_type 'Bruker SMART 1000 CCD'
_diffrn_measurement_method '\f and \w scans'
_diffrn_radiation_monochromator graphite
_diffrn_radiation_source 'fine-focus sealed tube'
_diffrn_radiation_type MoK\a
_diffrn_radiation_wavelength 0.71073
_diffrn_reflns_av_R_equivalents 0.0743
_diffrn_reflns_av_sigmaI/netI 0.0979
_diffrn_reflns_limit_h_max 8
_diffrn_reflns_limit_h_min -8
_diffrn_reflns_limit_k_max 17
_diffrn_reflns_limit_k_min -8
_diffrn_reflns_limit_l_max 24
_diffrn_reflns_limit_l_min -24
_diffrn_reflns_number 11417
_diffrn_reflns_theta_full 28.27
_diffrn_reflns_theta_max 28.27
_diffrn_reflns_theta_min 1.92
_diffrn_standards_decay_% 0
_diffrn_standards_interval_count 0
_diffrn_standards_interval_time 0
_diffrn_standards_number 0
_exptl_absorpt_coefficient_mu 6.190
_exptl_absorpt_correction_T_max 1.000
_exptl_absorpt_correction_T_min 0.814
_exptl_absorpt_correction_type multi-scan
_exptl_absorpt_process_details SADABS
_exptl_crystal_colour yellow
_exptl_crystal_density_diffrn 1.905
_exptl_crystal_density_method 'not measured'
_exptl_crystal_description rod
_exptl_crystal_F_000 880
_exptl_crystal_size_max 0.14
_exptl_crystal_size_mid 0.13
_exptl_crystal_size_min 0.08
_refine_diff_density_max 0.868
_refine_diff_density_min -1.110
_refine_diff_density_rms 0.200
_refine_ls_extinction_method none
_refine_ls_goodness_of_fit_ref 1.000
_refine_ls_hydrogen_treatment constr
_refine_ls_matrix_type full
_refine_ls_number_parameters 158
_refine_ls_number_reflns 3880
_refine_ls_number_restraints 0
_refine_ls_restrained_S_all 1.000
_refine_ls_R_factor_all 0.1050
_refine_ls_R_factor_gt 0.0430
_refine_ls_shift/su_max 0.000
_refine_ls_shift/su_mean 0.000
_refine_ls_structure_factor_coef Fsqd
_refine_ls_weighting_details 'calc w=1/[\s^2^(Fo^2^)+(0.0297P)^2^+0.0000P] where P=(Fo^2^+2Fc^2^)/3'
_refine_ls_weighting_scheme calc
_refine_ls_wR_factor_gt 0.0746
_refine_ls_wR_factor_ref 0.1045
_reflns_number_gt 2242
_reflns_number_total 3880
_reflns_threshold_expression >2sigma(I)
_cod_data_source_file 1267-3502.cff
_cod_data_source_block mn2br4(bpym)(dmso)4
_cod_depositor_comments
;
The following automatic conversions were performed:

'_symmetry_cell_setting' value 'Monoclinic' changed to 'monoclinic'
according to /home/saulius/struct/CIF-dictionaries/cif_core.dic
dictionary named 'cif_core.dic' version 2.4.1 from
2010-06-29.

'_exptl_absorpt_correction_type' value 'Multi-scan'
changed to 'multi-scan' according to
/home/saulius/struct/CIF-dictionaries/cif_core.dic dictionary named
'cif_core.dic' version 2.4.1 from 2010-06-29.

Automatic conversion script
Id: cif_fix_values 1715 2011-07-08 13:25:40Z adriana 
;
_cod_original_sg_symbol_H-M 'P 21/c'
_cod_database_code 8103205

loop_
_symmetry_equiv_pos_as_xyz
'x, y, z'
'-x, y+1/2, -z+1/2'
'-x, -y, -z'
'x, -y-1/2, z-1/2'

loop_
_atom_site_label
_atom_site_type_symbol
_atom_site_fract_x
_atom_site_fract_y
_atom_site_fract_z
_atom_site_U_iso_or_equiv
_atom_site_adp_type
_atom_site_occupancy
_atom_site_symmetry_multiplicity
_atom_site_calc_flag
_atom_site_refinement_flags
Br1 Br 0.70513(9) 0.21274(5) 0.51350(3) 0.03103(17) Uani 1 1 d .
Br2 Br 0.24945(9) 0.43160(5) 0.30034(3) 0.03445(18) Uani 1 1 d .
Mn1 Mn 0.46655(12) 0.31075(6) 0.40197(5) 0.0240(2) Uani 1 1 d .
S1 S 0.6707(2) 0.28922(12) 0.24964(8) 0.0298(4) Uani 1 1 d .
S2 S 0.2557(2) 0.09010(12) 0.42710(9) 0.0319(4) Uani 1 1 d .
O1 O 0.6538(6) 0.2543(3) 0.3277(2) 0.0345(10) Uani 1 1 d .
O2 O 0.2405(6) 0.1965(3) 0.3928(2) 0.0342(10) Uani 1 1 d .
N1 N 0.3240(6) 0.3942(3) 0.4911(2) 0.0224(10) Uani 1 1 d .
N2 N 0.6548(6) 0.4554(3) 0.4332(2) 0.0224(11) Uani 1 1 d .
C1 C 0.1603(8) 0.3647(4) 0.5214(3) 0.0238(13) Uani 1 1 d .
H1 H 0.0950 0.3023 0.5056 0.029 Uiso 1 1 calc R
C2 C 0.0841(8) 0.4216(4) 0.5744(3) 0.0264(13) Uani 1 1 d .
H2 H -0.0313 0.3995 0.5952 0.032 Uiso 1 1 calc R
C3 C 0.4087(7) 0.4839(4) 0.5167(3) 0.0210(12) Uani 1 1 d .
C4 C 0.8184(8) 0.4880(4) 0.4040(3) 0.0242(13) Uani 1 1 d .
H4 H 0.8680 0.4474 0.3675 0.029 Uiso 1 1 calc R
C5 C 0.8850(8) 0.2227(5) 0.2263(3) 0.0359(16) Uani 1 1 d .
H5A H 1.0051 0.2383 0.2628 0.054 Uiso 1 1 calc R
H5B H 0.9100 0.2440 0.1770 0.054 Uiso 1 1 calc R
H5C H 0.8585 0.1491 0.2262 0.054 Uiso 1 1 calc R
C6 C 0.4777(9) 0.2230(6) 0.1908(3) 0.0444(18) Uani 1 1 d .
H6A H 0.4897 0.1497 0.2011 0.067 Uiso 1 1 calc R
H6B H 0.4928 0.2356 0.1390 0.067 Uiso 1 1 calc R
H6C H 0.3436 0.2471 0.1997 0.067 Uiso 1 1 calc R
C7 C 0.4147(10) 0.0194(5) 0.3753(4) 0.0480(19) Uani 1 1 d .
H7A H 0.3530 0.0179 0.3231 0.072 Uiso 1 1 calc R
H7B H 0.4294 -0.0505 0.3945 0.072 Uiso 1 1 calc R
H7C H 0.5491 0.0518 0.3799 0.072 Uiso 1 1 calc R
C8 C 0.0185(9) 0.0327(5) 0.3934(4) 0.0444(18) Uani 1 1 d .
H8A H -0.0915 0.0716 0.4106 0.067 Uiso 1 1 calc R
H8B H 0.0172 -0.0375 0.4117 0.067 Uiso 1 1 calc R
H8C H -0.0016 0.0322 0.3391 0.067 Uiso 1 1 calc R

loop_
_atom_site_aniso_label
_atom_site_aniso_U_11
_atom_site_aniso_U_22
_atom_site_aniso_U_33
_atom_site_aniso_U_23
_atom_site_aniso_U_13
_atom_site_aniso_U_12
Br1 0.0322(3) 0.0304(4) 0.0294(3) 0.0030(3) 0.0012(3) -0.0032(3)
Br2 0.0371(3) 0.0313(4) 0.0344(4) 0.0035(3) 0.0033(3) 0.0052(3)
Mn1 0.0278(5) 0.0208(5) 0.0239(5) -0.0033(4) 0.0061(4) -0.0017(4)
S1 0.0371(8) 0.0285(9) 0.0252(8) -0.0010(7) 0.0091(7) 0.0018(7)
S2 0.0338(8) 0.0277(9) 0.0335(9) -0.0002(7) 0.0026(7) -0.0080(7)
O1 0.041(2) 0.042(3) 0.022(2) -0.0065(19) 0.0085(19) 0.009(2)
O2 0.034(2) 0.021(2) 0.045(3) -0.001(2) -0.001(2) -0.0025(19)
N1 0.024(2) 0.021(3) 0.023(3) 0.000(2) 0.007(2) -0.001(2)
N2 0.025(2) 0.025(3) 0.018(2) -0.002(2) 0.0068(19) 0.003(2)
C1 0.033(3) 0.016(3) 0.024(3) 0.003(2) 0.008(3) -0.002(3)
C2 0.027(3) 0.024(3) 0.029(3) 0.001(3) 0.006(3) -0.006(3)
C3 0.019(3) 0.021(3) 0.023(3) 0.005(2) 0.002(2) 0.001(3)
C4 0.027(3) 0.026(3) 0.022(3) 0.003(3) 0.015(2) 0.005(3)
C5 0.036(3) 0.038(4) 0.035(4) -0.016(3) 0.009(3) -0.005(3)
C6 0.039(4) 0.070(5) 0.024(3) -0.006(3) 0.004(3) -0.006(4)
C7 0.056(4) 0.031(4) 0.062(5) 0.003(4) 0.023(4) -0.005(4)
C8 0.036(4) 0.033(4) 0.063(5) -0.001(4) 0.003(3) -0.013(3)

loop_
_atom_type_symbol
_atom_type_description
_atom_type_scat_dispersion_real
_atom_type_scat_dispersion_imag
_atom_type_scat_source
C C 0.0033 0.0016 'International Tables Vol C Tables 4.2.6.8 and 6.1.1.4'
H H 0.0000 0.0000 'International Tables Vol C Tables 4.2.6.8 and 6.1.1.4'
Br Br -0.2901 2.4595 'International Tables Vol C Tables 4.2.6.8 and 6.1.1.4'
Mn Mn 0.3368 0.7283 'International Tables Vol C Tables 4.2.6.8 and 6.1.1.4'
N N 0.0061 0.0033 'International Tables Vol C Tables 4.2.6.8 and 6.1.1.4'
O O 0.0106 0.0060 'International Tables Vol C Tables 4.2.6.8 and 6.1.1.4'
S S 0.1246 0.1234 'International Tables Vol C Tables 4.2.6.8 and 6.1.1.4'

loop_
_geom_angle_atom_site_label_1
_geom_angle_atom_site_label_2
_geom_angle_atom_site_label_3
_geom_angle
_geom_angle_site_symmetry_1
_geom_angle_site_symmetry_3
O1 Mn1 O2 100.42(16) . .
O1 Mn1 N1 167.38(16) . .
O2 Mn1 N1 91.77(15) . .
O1 Mn1 N2 95.65(16) . .
O2 Mn1 N2 163.91(15) . .
N1 Mn1 N2 72.26(15) . .
O1 Mn1 Br2 93.97(11) . .
O2 Mn1 Br2 93.58(11) . .
N1 Mn1 Br2 88.47(11) . .
N2 Mn1 Br2 84.26(11) . .
O1 Mn1 Br1 89.02(11) . .
O2 Mn1 Br1 92.95(11) . .
N1 Mn1 Br1 87.09(11) . .
N2 Mn1 Br1 88.29(11) . .
Br2 Mn1 Br1 172.21(4) . .
O1 S1 C6 105.9(3) . .
O1 S1 C5 104.6(3) . .
C6 S1 C5 98.4(3) . .
O2 S2 C8 104.2(3) . .
O2 S2 C7 105.4(3) . .
C8 S2 C7 99.2(3) . .
S1 O1 Mn1 129.3(2) . .
S2 O2 Mn1 127.9(2) . .
C1 N1 C3 115.2(4) . .
C1 N1 Mn1 127.0(4) . .
C3 N1 Mn1 117.8(3) . .
C3 N2 C4 116.2(5) 3_666 .
C3 N2 Mn1 116.6(3) 3_666 .
C4 N2 Mn1 127.1(4) . .
N1 C1 C2 122.5(5) . .
N1 C1 H1 118.8 . .
C2 C1 H1 118.8 . .
C1 C2 C4 117.4(5) . 3_666
C1 C2 H2 121.3 . .
C4 C2 H2 121.3 3_666 .
N2 C3 N1 126.7(5) 3_666 .
N2 C3 C3 118.2(6) 3_666 3_666
N1 C3 C3 115.1(6) . 3_666
N2 C4 C2 122.0(5) . 3_666
N2 C4 H4 119.0 . .
C2 C4 H4 119.0 3_666 .
S1 C5 H5A 109.5 . .
S1 C5 H5B 109.5 . .
H5A C5 H5B 109.5 . .
S1 C5 H5C 109.5 . .
H5A C5 H5C 109.5 . .
H5B C5 H5C 109.5 . .
S1 C6 H6A 109.5 . .
S1 C6 H6B 109.5 . .
H6A C6 H6B 109.5 . .
S1 C6 H6C 109.5 . .
H6A C6 H6C 109.5 . .
H6B C6 H6C 109.5 . .
S2 C7 H7A 109.5 . .
S2 C7 H7B 109.5 . .
H7A C7 H7B 109.5 . .
S2 C7 H7C 109.5 . .
H7A C7 H7C 109.5 . .
H7B C7 H7C 109.5 . .
S2 C8 H8A 109.5 . .
S2 C8 H8B 109.5 . .
H8A C8 H8B 109.5 . .
S2 C8 H8C 109.5 . .
H8A C8 H8C 109.5 . .
H8B C8 H8C 109.5 . .

loop_
_geom_bond_atom_site_label_1
_geom_bond_atom_site_label_2
_geom_bond_distance
_geom_bond_site_symmetry_2
Br1 Mn1 2.7080(10) .
Br2 Mn1 2.6875(10) .
Mn1 O1 2.106(4) .
Mn1 O2 2.108(4) .
Mn1 N1 2.281(4) .
Mn1 N2 2.295(5) .
S1 O1 1.516(4) .
S1 C6 1.770(6) .
S1 C5 1.774(6) .
S2 O2 1.526(4) .
S2 C8 1.770(6) .
S2 C7 1.779(6) .
N1 C1 1.347(6) .
N1 C3 1.355(7) .
N2 C3 1.328(6) 3_666
N2 C4 1.348(6) .
C1 C2 1.375(7) .
C1 H1 0.9500 .
C2 C4 1.379(7) 3_666
C2 H2 0.9500 .
C3 N2 1.328(6) 3_666
C3 C3 1.496(10) 3_666
C4 C2 1.379(7) 3_666
C4 H4 0.9500 .
C5 H5A 0.9800 .
C5 H5B 0.9800 .
C5 H5C 0.9800 .
C6 H6A 0.9800 .
C6 H6B 0.9800 .
C6 H6C 0.9800 .
C7 H7A 0.9800 .
C7 H7B 0.9800 .
C7 H7C 0.9800 .
C8 H8A 0.9800 .
C8 H8B 0.9800 .
C8 H8C 0.9800 .

loop_
_geom_hbond_atom_site_label_D
_geom_hbond_atom_site_label_H
_geom_hbond_atom_site_label_A
_geom_hbond_distance_DH
_geom_hbond_distance_HA
_geom_hbond_distance_DA
_geom_hbond_angle_DHA
_geom_hbond_site_symmetry_A
C1 H1 Br1 0.95 2.86 3.603(5) 135.4 1_455

loop_
_geom_torsion_atom_site_label_1
_geom_torsion_atom_site_label_2
_geom_torsion_atom_site_label_3
_geom_torsion_atom_site_label_4
_geom_torsion
_geom_torsion_site_symmetry_1
_geom_torsion_site_symmetry_4
C6 S1 O1 Mn1 -85.9(4) . .
C5 S1 O1 Mn1 170.7(3) . .
O2 Mn1 O1 S1 103.5(3) . .
N1 Mn1 O1 S1 -91.7(8) . .
N2 Mn1 O1 S1 -75.5(3) . .
Br2 Mn1 O1 S1 9.1(3) . .
Br1 Mn1 O1 S1 -163.7(3) . .
C8 S2 O2 Mn1 -177.0(3) . .
C7 S2 O2 Mn1 -73.0(4) . .
O1 Mn1 O2 S2 76.9(3) . .
N1 Mn1 O2 S2 -99.9(3) . .
N2 Mn1 O2 S2 -106.8(6) . .
Br2 Mn1 O2 S2 171.6(3) . .
Br1 Mn1 O2 S2 -12.7(3) . .
O1 Mn1 N1 C1 -162.4(6) . .
O2 Mn1 N1 C1 2.7(4) . .
N2 Mn1 N1 C1 -179.3(5) . .
Br2 Mn1 N1 C1 96.2(4) . .
Br1 Mn1 N1 C1 -90.2(4) . .
O1 Mn1 N1 C3 18.5(10) . .
O2 Mn1 N1 C3 -176.4(4) . .
N2 Mn1 N1 C3 1.6(4) . .
Br2 Mn1 N1 C3 -82.9(4) . .
Br1 Mn1 N1 C3 90.7(4) . .
O1 Mn1 N2 C3 -178.2(4) . 3_666
O2 Mn1 N2 C3 5.4(8) . 3_666
N1 Mn1 N2 C3 -1.8(4) . 3_666
Br2 Mn1 N2 C3 88.4(4) . 3_666
Br1 Mn1 N2 C3 -89.3(4) . 3_666
O1 Mn1 N2 C4 4.8(4) . .
O2 Mn1 N2 C4 -171.6(5) . .
N1 Mn1 N2 C4 -178.9(5) . .
Br2 Mn1 N2 C4 -88.7(4) . .
Br1 Mn1 N2 C4 93.6(4) . .
C3 N1 C1 C2 0.1(7) . .
Mn1 N1 C1 C2 -179.0(4) . .
N1 C1 C2 C4 0.3(8) . 3_666
C1 N1 C3 N2 -0.9(8) . 3_666
Mn1 N1 C3 N2 178.3(4) . 3_666
C1 N1 C3 C3 179.6(5) . 3_666
Mn1 N1 C3 C3 -1.2(7) . 3_666
C3 N2 C4 C2 0.8(8) 3_666 3_666
Mn1 N2 C4 C2 177.9(4) . 3_666
